data_7225715
loop_
_publ_author_name
'Wojciechowska, Martyna'
'Szklarz, Przemys\/law'
'Bia\/lo\'nska, Agata'
'Baran, Jan'
'Janicki, Rafa\/l'
'Medycki, Wojciech'
'Durlak, Piotr'
'Piecha-Bisiorek, Anna'
'Jakubas, Ryszard'

_publ_section_title
;
 Enormous lattice distortion through an isomorphous phase transition in an
 organic--inorganic hybrid based on haloantimonate(iii)
;
_journal_issue 33
_journal_name_full CrystEngComm
_journal_page_first 6184
_journal_paper_doi 10.1039/C6CE01008C
_journal_volume 18
_journal_year 2016
_chemical_formula_moiety 'C8 H20 N, Cl4 Sb'
_chemical_formula_sum 'C8 H20 Cl4 N Sb'
_chemical_formula_weight 393.80
_chemical_name_systematic
;
Bis(diisobutylammonium) octachlorodiantimonate(III)
;
_space_group_crystal_system monoclinic
_space_group_IT_number 14
_space_group_name_Hall '-P 2ybc'
_space_group_name_H-M_alt 'P 1 21/c 1'
_symmetry_space_group_name_Hall '-P 2ybc'
_symmetry_space_group_name_H-M 'P 1 21/c 1'
_atom_sites_solution_hydrogens geom
_audit_creation_method SHELXL-2014
_audit_update_record
;
2016-04-20 deposited with the CCDC.
2016-06-27 downloaded from the CCDC.
;
_cell_angle_alpha 90
_cell_angle_beta 101.99(2)
_cell_angle_gamma 90
_cell_formula_units_Z 4
_cell_length_a 5.750(2)
_cell_length_b 19.314(3)
_cell_length_c 14.248(3)
_cell_measurement_reflns_used 18539
_cell_measurement_temperature 100(2)
_cell_measurement_theta_max 1.00000
_cell_measurement_theta_min 0.64895
_cell_volume 1547.8(7)
_computing_cell_refinement
;
CrysAlisPro, Agilent Technologies,
Version 1.171.36.28 (release 01-02-2013 CrysAlis171 .NET)
(compiled Feb  1 2013,16:14:44)
;
_computing_data_collection
;
CrysAlisPro, Agilent Technologies,
Version 1.171.36.28 (release 01-02-2013 CrysAlis171 .NET)
(compiled Feb  1 2013,16:14:44)
;
_computing_data_reduction
;
CrysAlisPro, Agilent Technologies,
Version 1.171.36.28 (release 01-02-2013 CrysAlis171 .NET)
(compiled Feb  1 2013,16:14:44)
;
_computing_structure_refinement 'SHELXL-2014/7 (Sheldrick, 2014)'
_computing_structure_solution 'SHELXS-2014/7 (Sheldrick, 2014)'
_diffrn_ambient_temperature 100(2)
_diffrn_detector_area_resol_mean 8.3359
_diffrn_measured_fraction_theta_full 0.999
_diffrn_measured_fraction_theta_max 0.922
_diffrn_measurement_device_type 'Xcalibur, Sapphire2, large Be window'
_diffrn_measurement_method \w
_diffrn_radiation_type MoK\a
_diffrn_radiation_wavelength 0.71073
_diffrn_reflns_av_R_equivalents 0.0299
_diffrn_reflns_av_unetI/netI 0.0224
_diffrn_reflns_Laue_measured_fraction_full 0.999
_diffrn_reflns_Laue_measured_fraction_max 0.922
_diffrn_reflns_limit_h_max 7
_diffrn_reflns_limit_h_min -9
_diffrn_reflns_limit_k_max 27
_diffrn_reflns_limit_k_min -32
_diffrn_reflns_limit_l_max 23
_diffrn_reflns_limit_l_min -23
_diffrn_reflns_number 25845
_diffrn_reflns_point_group_measured_fraction_full 0.999
_diffrn_reflns_point_group_measured_fraction_max 0.922
_diffrn_reflns_theta_full 25.242
_diffrn_reflns_theta_max 36.715
_diffrn_reflns_theta_min 3.108
_diffrn_source 'Enhance (Mo) X-ray Source'
_exptl_absorpt_coefficient_mu 2.444
_exptl_absorpt_correction_T_max 0.96
_exptl_absorpt_correction_T_min 0.78
_exptl_absorpt_correction_type analytical
_exptl_crystal_colour colourless
_exptl_crystal_density_diffrn 1.690
_exptl_crystal_description needle
_exptl_crystal_F_000 776
_exptl_crystal_recrystallization_method 'Re-crystallisation from solvent'
_exptl_crystal_size_max 0.210
_exptl_crystal_size_mid 0.140
_exptl_crystal_size_min 0.090
_refine_diff_density_max 1.190
_refine_diff_density_min -0.780
_refine_diff_density_rms 0.129
_refine_ls_extinction_method none
_refine_ls_goodness_of_fit_ref 1.146
_refine_ls_hydrogen_treatment constr
_refine_ls_matrix_type full
_refine_ls_number_parameters 127
_refine_ls_number_reflns 7121
_refine_ls_number_restraints 0
_refine_ls_restrained_S_all 1.146
_refine_ls_R_factor_all 0.0354
_refine_ls_R_factor_gt 0.0287
_refine_ls_shift/su_max 0.004
_refine_ls_shift/su_mean 0.000
_refine_ls_structure_factor_coef Fsqd
_refine_ls_weighting_details 'w=1/[\s^2^(Fo^2^)+(0.0461P)^2^] where P=(Fo^2^+2Fc^2^)/3'
_refine_ls_weighting_scheme calc
_refine_ls_wR_factor_gt 0.0784
_refine_ls_wR_factor_ref 0.0803
_reflns_Friedel_coverage 0.000
_reflns_number_gt 6024
_reflns_number_total 7121
_reflns_threshold_expression 'I > 2\s(I)'
_cod_data_source_file c6ce01008c3.cif
_cod_data_source_block SbClDIBA100K
_cod_depositor_comments 'Adding full bibliography for 7225712--7225715.cif.'
_cod_database_code 7225715
_shelx_space_group_comment
;
The symmetry employed for this shelxl refinement is uniquely defined
by the following loop, which should always be used as a source of
symmetry information in preference to the above space-group names.
They are only intended as comments.
;
_shelx_estimated_absorpt_t_min 0.628
_shelx_estimated_absorpt_t_max 0.810
_shelxl_version_number 2014-3
_solvent_exptl_crystal_recrystallization_method water

loop_
_space_group_symop_operation_xyz
'x, y, z'
'-x, y+1/2, -z+1/2'
'-x, -y, -z'
'x, -y-1/2, z-1/2'

loop_
_atom_site_label
_atom_site_type_symbol
_atom_site_fract_x
_atom_site_fract_y
_atom_site_fract_z
_atom_site_U_iso_or_equiv
_atom_site_adp_type
_atom_site_occupancy
_atom_site_site_symmetry_order
_atom_site_calc_flag
_atom_site_refinement_flags_posn
_atom_site_refinement_flags_adp
N1 N 0.0495(2) 0.37242(7) 0.17974(10) 0.0194(2) Uani 1 1 d . .
H11 H -0.0580 0.3897 0.1291 0.023 Uiso 1 1 calc R U
H12 H 0.1928 0.3706 0.1623 0.023 Uiso 1 1 calc R U
C1 C -0.0236(3) 0.29995(9) 0.19954(12) 0.0227(3) Uani 1 1 d . .
H1A H -0.1627 0.3022 0.2304 0.027 Uiso 1 1 calc R U
H1B H 0.1081 0.2775 0.2452 0.027 Uiso 1 1 calc R U
C2 C -0.0862(4) 0.25626(10) 0.11020(14) 0.0322(4) Uani 1 1 d . .
H2A H -0.2176 0.2795 0.0639 0.039 Uiso 1 1 calc R U
C3 C 0.1235(7) 0.24682(16) 0.0627(3) 0.0744(12) Uani 1 1 d . .
H3A H 0.0760 0.2182 0.0051 0.112 Uiso 1 1 calc R U
H3B H 0.1774 0.2922 0.0448 0.112 Uiso 1 1 calc R U
H3C H 0.2532 0.2240 0.1075 0.112 Uiso 1 1 calc R U
C4 C -0.1739(5) 0.18632(12) 0.13753(19) 0.0441(5) Uani 1 1 d . .
H4A H -0.2156 0.1572 0.0802 0.066 Uiso 1 1 calc R U
H4B H -0.0483 0.1638 0.1846 0.066 Uiso 1 1 calc R U
H4C H -0.3145 0.1929 0.1654 0.066 Uiso 1 1 calc R U
C5 C 0.0682(3) 0.42155(9) 0.26328(13) 0.0223(3) Uani 1 1 d . .
H5A H -0.0941 0.4323 0.2723 0.027 Uiso 1 1 calc R U
H5B H 0.1401 0.4654 0.2471 0.027 Uiso 1 1 calc R U
C6 C 0.2140(3) 0.39445(10) 0.35750(12) 0.0260(3) Uani 1 1 d . .
H6A H 0.1408 0.3503 0.3738 0.031 Uiso 1 1 calc R U
C7 C 0.1976(5) 0.44807(15) 0.43527(15) 0.0425(5) Uani 1 1 d . .
H7A H 0.2901 0.4321 0.4971 0.064 Uiso 1 1 calc R U
H7B H 0.2612 0.4924 0.4186 0.064 Uiso 1 1 calc R U
H7C H 0.0309 0.4540 0.4398 0.064 Uiso 1 1 calc R U
C8 C 0.4725(3) 0.38012(11) 0.35230(14) 0.0288(4) Uani 1 1 d . .
H8A H 0.5589 0.3628 0.4145 0.043 Uiso 1 1 calc R U
H8B H 0.4775 0.3453 0.3027 0.043 Uiso 1 1 calc R U
H8C H 0.5469 0.4230 0.3364 0.043 Uiso 1 1 calc R U
Sb Sb 0.55258(2) 0.57559(2) 0.11500(2) 0.01589(4) Uani 1 1 d . .
Cl1 Cl 0.13017(7) 0.57096(2) 0.08170(4) 0.02767(9) Uani 1 1 d . .
Cl2 Cl 0.51161(7) 0.41853(2) 0.09812(3) 0.02025(7) Uani 1 1 d . .
Cl3 Cl 0.54923(9) 0.69956(2) 0.12430(3) 0.03104(10) Uani 1 1 d . .
Cl4 Cl 0.58826(9) 0.56385(2) 0.28558(3) 0.02902(9) Uani 1 1 d . .

loop_
_atom_site_aniso_label
_atom_site_aniso_U_11
_atom_site_aniso_U_22
_atom_site_aniso_U_33
_atom_site_aniso_U_23
_atom_site_aniso_U_13
_atom_site_aniso_U_12
N1 0.0186(6) 0.0218(6) 0.0176(5) 0.0017(5) 0.0032(4) 0.0028(5)
C1 0.0233(7) 0.0211(7) 0.0237(7) 0.0019(6) 0.0051(6) -0.0015(6)
C2 0.0408(10) 0.0258(9) 0.0255(8) -0.0026(7) -0.0035(7) -0.0016(8)
C3 0.119(3) 0.0426(15) 0.084(2) -0.0320(15) 0.073(2) -0.0251(17)
C4 0.0477(13) 0.0280(10) 0.0516(13) -0.0036(10) -0.0011(11) -0.0111(9)
C5 0.0214(7) 0.0236(8) 0.0230(7) -0.0035(6) 0.0071(6) 0.0004(6)
C6 0.0315(9) 0.0300(9) 0.0170(6) -0.0020(6) 0.0063(6) -0.0080(7)
C7 0.0500(13) 0.0527(14) 0.0265(9) -0.0163(10) 0.0117(9) -0.0104(11)
C8 0.0288(8) 0.0302(9) 0.0250(7) 0.0054(7) 0.0002(7) -0.0003(7)
Sb 0.01475(5) 0.01650(5) 0.01590(5) -0.00082(3) 0.00198(3) -0.00120(3)
Cl1 0.01490(16) 0.0330(2) 0.0349(2) -0.00034(17) 0.00458(15) 0.00044(14)
Cl2 0.01994(16) 0.02228(18) 0.01871(15) 0.00163(13) 0.00443(13) 0.00158(13)
Cl3 0.0449(3) 0.01668(18) 0.02797(19) -0.00125(14) -0.00060(18) -0.00457(15)
Cl4 0.0444(3) 0.0257(2) 0.01670(16) -0.00032(14) 0.00572(16) -0.00047(18)

loop_
_atom_type_symbol
_atom_type_description
_atom_type_scat_dispersion_real
_atom_type_scat_dispersion_imag
_atom_type_scat_source
C C 0.0033 0.0016 'International Tables Vol C Tables 4.2.6.8 and 6.1.1.4'
H H 0.0000 0.0000 'International Tables Vol C Tables 4.2.6.8 and 6.1.1.4'
Cl Cl 0.1484 0.1585 'International Tables Vol C Tables 4.2.6.8 and 6.1.1.4'
N N 0.0061 0.0033 'International Tables Vol C Tables 4.2.6.8 and 6.1.1.4'
Sb Sb -0.5866 1.5461 'International Tables Vol C Tables 4.2.6.8 and 6.1.1.4'

loop_
_geom_angle_atom_site_label_1
_geom_angle_atom_site_label_2
_geom_angle_atom_site_label_3
_geom_angle
_geom_angle_site_symmetry_1
_geom_angle_site_symmetry_3
C1 N1 C5 114.46(13) . .
C1 N1 H11 108.6 . .
C5 N1 H11 108.6 . .
C1 N1 H12 108.6 . .
C5 N1 H12 108.6 . .
H11 N1 H12 107.6 . .
N1 C1 C2 112.92(14) . .
N1 C1 H1A 109.0 . .
C2 C1 H1A 109.0 . .
N1 C1 H1B 109.0 . .
C2 C1 H1B 109.0 . .
H1A C1 H1B 107.8 . .
C1 C2 C3 111.9(2) . .
C1 C2 C4 108.36(17) . .
C3 C2 C4 110.2(2) . .
C1 C2 H2A 108.8 . .
C3 C2 H2A 108.8 . .
C4 C2 H2A 108.8 . .
C2 C3 H3A 109.5 . .
C2 C3 H3B 109.5 . .
H3A C3 H3B 109.5 . .
C2 C3 H3C 109.5 . .
H3A C3 H3C 109.5 . .
H3B C3 H3C 109.5 . .
C2 C4 H4A 109.5 . .
C2 C4 H4B 109.5 . .
H4A C4 H4B 109.5 . .
C2 C4 H4C 109.5 . .
H4A C4 H4C 109.5 . .
H4B C4 H4C 109.5 . .
N1 C5 C6 114.58(14) . .
N1 C5 H5A 108.6 . .
C6 C5 H5A 108.6 . .
N1 C5 H5B 108.6 . .
C6 C5 H5B 108.6 . .
H5A C5 H5B 107.6 . .
C5 C6 C8 112.52(14) . .
C5 C6 C7 107.46(17) . .
C8 C6 C7 111.32(17) . .
C5 C6 H6A 108.5 . .
C8 C6 H6A 108.5 . .
C7 C6 H6A 108.5 . .
C6 C7 H7A 109.5 . .
C6 C7 H7B 109.5 . .
H7A C7 H7B 109.5 . .
C6 C7 H7C 109.5 . .
H7A C7 H7C 109.5 . .
H7B C7 H7C 109.5 . .
C6 C8 H8A 109.5 . .
C6 C8 H8B 109.5 . .
H8A C8 H8B 109.5 . .
C6 C8 H8C 109.5 . .
H8A C8 H8C 109.5 . .
H8B C8 H8C 109.5 . .
Cl1 Sb Cl3 91.661(16) . .
Cl1 Sb Cl4 93.85(3) . .
Cl3 Sb Cl4 92.188(16) . .
Cl1 Sb Cl2 83.86(3) . 3_665
Cl3 Sb Cl2 91.005(13) . 3_665
Cl4 Sb Cl2 176.129(14) . 3_665
Cl1 Sb Cl2 83.559(14) . .
Cl3 Sb Cl2 175.202(15) . .
Cl4 Sb Cl2 88.563(15) . .
Cl2 Sb Cl2 88.074(11) 3_665 .
Cl1 Sb Cl1 160.66(2) . 1_655
Cl3 Sb Cl1 93.007(15) . 1_655
Cl4 Sb Cl1 104.70(3) . 1_655
Cl2 Sb Cl1 77.31(2) 3_665 1_655
Cl2 Sb Cl1 91.385(11) . 1_655

loop_
_geom_bond_atom_site_label_1
_geom_bond_atom_site_label_2
_geom_bond_distance
_geom_bond_site_symmetry_2
N1 C1 1.505(2) .
N1 C5 1.508(2) .
N1 H11 0.9100 .
N1 H12 0.9100 .
C1 C2 1.507(3) .
C1 H1A 0.9900 .
C1 H1B 0.9900 .
C2 C3 1.511(4) .
C2 C4 1.521(3) .
C2 H2A 1.0000 .
C3 H3A 0.9800 .
C3 H3B 0.9800 .
C3 H3C 0.9800 .
C4 H4A 0.9800 .
C4 H4B 0.9800 .
C4 H4C 0.9800 .
C5 C6 1.520(3) .
C5 H5A 0.9900 .
C5 H5B 0.9900 .
C6 C8 1.529(3) .
C6 C7 1.534(3) .
C6 H6A 1.0000 .
C7 H7A 0.9800 .
C7 H7B 0.9800 .
C7 H7C 0.9800 .
C8 H8A 0.9800 .
C8 H8B 0.9800 .
C8 H8C 0.9800 .
Sb Cl1 2.3777(9) .
Sb Cl3 2.3983(6) .
Sb Cl4 2.4069(7) .
Sb Cl2 2.9839(8) 3_665
Sb Cl2 3.0482(6) .
Sb Cl1 3.4523(12) 1_655

loop_
_geom_hbond_atom_site_label_D
_geom_hbond_atom_site_label_H
_geom_hbond_atom_site_label_A
_geom_hbond_distance_DH
_geom_hbond_distance_HA
_geom_hbond_distance_DA
_geom_hbond_angle_DHA
_geom_hbond_site_symmetry_A
N1 H11 Cl2 0.91 2.48 3.1962(18) 135.3 1_455
N1 H12 Cl2 0.91 2.40 3.2390(17) 153.8 .

loop_
_geom_torsion_atom_site_label_1
_geom_torsion_atom_site_label_2
_geom_torsion_atom_site_label_3
_geom_torsion_atom_site_label_4
_geom_torsion
C5 N1 C1 C2 168.90(15)
N1 C1 C2 C3 62.4(2)
N1 C1 C2 C4 -175.96(16)
C1 N1 C5 C6 49.84(19)
N1 C5 C6 C8 61.5(2)
N1 C5 C6 C7 -175.61(16)
